data_4308338
loop_
_publ_author_name
'Patrick J. Lim'
'Damian A. Slizys'
'Edward R. T. Tiekink'
'Charles G. Young'

_publ_section_title
;
Formation of Mono(dithiolene)-Thiocarboxamido Complexes in Reactions of
Thio(dithiocarbamato)-Mo/W Complexes and Dimethyl Acetylenedicarboxylate
;
_journal_name_full 'Inorganic Chemistry'
_journal_page_first 114
_journal_page_last 121
_journal_paper_doi 10.1021/ic048882g
_journal_volume 44
_journal_year 2005
_chemical_formula_moiety 'C26 H38 B N7 O4 S3 W '
_chemical_formula_sum 'C26 H38 B N7 O4 S3 W'
_chemical_formula_weight 803.47
_space_group_IT_number 2
_symmetry_cell_setting triclinic
_symmetry_Int_Tables_number 2
_symmetry_space_group_name_Hall '-P 1'
_symmetry_space_group_name_H-M 'P -1'
_atom_sites_solution_hydrogens geom
_atom_sites_solution_primary direct
_atom_sites_solution_secondary difmap
_cell_angle_alpha 102.23(1)
_cell_angle_beta 108.84(1)
_cell_angle_gamma 91.56(1)
_cell_formula_units_Z 2
_cell_length_a 12.219(2)
_cell_length_b 13.088(2)
_cell_length_c 11.403(2)
_cell_measurement_reflns_used 25
_cell_measurement_temperature 293
_cell_measurement_theta_max 22.3
_cell_measurement_theta_min 20.9
_cell_volume 1677.7(5)
_computing_cell_refinement 'MSC/AFC Diffractometer Control'
_computing_data_collection 'MSC/AFC Diffractometer Control'
_computing_data_reduction 'teXsan for Windows (MSC, 1997)'
_computing_publication_material 'teXsan for Windows (MSC, 1997)'
_computing_structure_refinement 'SHELXL-97 (Sheldrick, 1997)'
_computing_structure_solution 'SIR92 (Altomare et. al. 1993)'
_diffrn_ambient_temperature 293
_diffrn_measured_fraction_theta_full 0.996
_diffrn_measured_fraction_theta_max 0.996
_diffrn_measurement_device 'Rigaku AFC6R'
_diffrn_measurement_method \w-2\q
_diffrn_orient_matrix_UB_11 -0.02899
_diffrn_orient_matrix_UB_12 -0.04016
_diffrn_orient_matrix_UB_13 0.05141
_diffrn_orient_matrix_UB_21 -0.05537
_diffrn_orient_matrix_UB_22 0.05342
_diffrn_orient_matrix_UB_23 0.00968
_diffrn_orient_matrix_UB_31 -0.06043
_diffrn_orient_matrix_UB_32 -0.04136
_diffrn_orient_matrix_UB_33 -0.07964
_diffrn_radiation_detector 'scintillation counter'
_diffrn_radiation_monochromator graphite
_diffrn_radiation_source 'Rigaku rotating anode'
_diffrn_radiation_type 'Mo K\a'
_diffrn_radiation_wavelength 0.7107
_diffrn_reflns_av_R_equivalents 0.055
_diffrn_reflns_av_sigmaI/netI 0.065
_diffrn_reflns_limit_h_max 15
_diffrn_reflns_limit_h_min 0
_diffrn_reflns_limit_k_max 17
_diffrn_reflns_limit_k_min -17
_diffrn_reflns_limit_l_max 14
_diffrn_reflns_limit_l_min -14
_diffrn_reflns_number 8096
_diffrn_reflns_reduction_process 'Lp corrections applied'
_diffrn_reflns_theta_full 27.6
_diffrn_reflns_theta_max 27.6
_diffrn_reflns_theta_min 3.0
_diffrn_standards_decay_% -11.0
_diffrn_standards_interval_count 400
_diffrn_standards_number 3
_exptl_absorpt_coefficient_mu 3.671
_exptl_absorpt_correction_T_max 1
_exptl_absorpt_correction_T_min 0.715
_exptl_absorpt_correction_type
;
\DF (DIFABS; Walker & Stuart, 1983)
;
_exptl_crystal_colour green
_exptl_crystal_density_diffrn 1.590
_exptl_crystal_density_meas ?
_exptl_crystal_description block
_exptl_crystal_F_000 804
_exptl_crystal_size_max 0.32
_exptl_crystal_size_mid 0.24
_exptl_crystal_size_min 0.07
_refine_diff_density_max 1.05
_refine_diff_density_min -0.99
_refine_diff_density_rms 0.135
_refine_ls_extinction_method none
_refine_ls_goodness_of_fit_ref 1.03
_refine_ls_hydrogen_treatment constr
_refine_ls_matrix_type full
_refine_ls_number_parameters 387
_refine_ls_number_reflns 7733
_refine_ls_number_restraints 0
_refine_ls_restrained_S_all 1.03
_refine_ls_R_factor_all 0.070
_refine_ls_R_factor_gt 0.038
_refine_ls_shift/su_max <0.001
_refine_ls_shift/su_mean 0.000
_refine_ls_structure_factor_coef Fsqd
_refine_ls_weighting_details 'calc w=1/[\s^2^(Fo^2^)+(0.0459P)^2^+1.5791P] where P=(Fo^2^+2Fc^2^)/3'
_refine_ls_weighting_scheme calc
_refine_ls_wR_factor_gt 0.089
_refine_ls_wR_factor_ref 0.099
_reflns_number_gt 6077
_reflns_number_total 7733
_reflns_threshold_expression I>2.00\s(I)
_cod_data_source_file ic048882gsi20040817_084428_2.cif
_cod_data_source_block Tp*W{S2C2(CO2Me)2}(SCNEt2-?2S,C)
_cod_original_cell_volume 1677.8(5)
_cod_original_sg_symbol_H-M 'P -1 '
_cod_original_formula_sum 'C26 H38 B N7 O4 S3 W '
_cod_database_code 4308338

loop_
_symmetry_equiv_pos_as_xyz
'   +x,   +y,   +z'
'   -x,   -y,   -z'

loop_
_atom_site_label
_atom_site_type_symbol
_atom_site_fract_x
_atom_site_fract_y
_atom_site_fract_z
_atom_site_U_iso_or_equiv
_atom_site_adp_type
_atom_site_occupancy
_atom_site_symmetry_multiplicity
_atom_site_calc_flag
_atom_site_refinement_flags
_atom_site_disorder_assembly
_atom_site_disorder_group
W W 0.216587(19) 0.243923(17) 0.00899(2) 0.03292(7) Uani 1 1 d . . .
S1 S 0.05161(12) 0.21001(11) -0.17098(13) 0.0404(3) Uani 1 1 d . . .
S2 S 0.31019(12) 0.28302(12) -0.13835(13) 0.0403(3) Uani 1 1 d . . .
S3 S 0.14497(14) 0.36128(12) 0.14950(15) 0.0464(3) Uani 1 1 d . . .
O1 O 0.2614(5) 0.4339(4) -0.3497(5) 0.0790(16) Uani 1 1 d . . .
O2 O 0.2405(8) 0.2690(5) -0.4523(6) 0.121(3) Uani 1 1 d . . .
O3 O -0.1069(5) 0.2243(5) -0.4323(5) 0.0887(19) Uani 1 1 d . . .
O4 O 0.0074(6) 0.3425(7) -0.4573(8) 0.151(4) Uani 1 1 d . . .
N1 N 0.2093(5) 0.5038(4) 0.0415(5) 0.0543(13) Uani 1 1 d . . .
N11 N 0.2805(4) 0.0844(3) -0.0506(4) 0.0372(10) Uani 1 1 d . . .
N12 N 0.3363(4) 0.0350(4) 0.0435(4) 0.0390(10) Uani 1 1 d . . .
N21 N 0.1465(4) 0.1358(3) 0.1016(4) 0.0364(10) Uani 1 1 d . . .
N22 N 0.2229(4) 0.0881(4) 0.1865(4) 0.0414(11) Uani 1 1 d . . .
N31 N 0.3890(4) 0.2616(4) 0.1614(4) 0.0425(11) Uani 1 1 d . . .
N32 N 0.4184(4) 0.1859(4) 0.2317(4) 0.0434(11) Uani 1 1 d . . .
C1 C 0.0828(5) 0.2715(4) -0.2815(6) 0.0440(13) Uani 1 1 d . . .
C2 C 0.1944(5) 0.3001(5) -0.2667(5) 0.0431(13) Uani 1 1 d . . .
C3 C 0.2347(6) 0.3428(5) -0.3600(6) 0.0492(14) Uani 1 1 d . . .
C4 C 0.2837(16) 0.3081(11) -0.5434(12) 0.187(8) Uani 1 1 d . . .
H4A H 0.2209 0.3326 -0.6030 0.280 Uiso 1 1 calc R . .
H4B H 0.3145 0.2523 -0.5885 0.280 Uiso 1 1 calc R . .
H4C H 0.3437 0.3649 -0.4979 0.280 Uiso 1 1 calc R . .
C5 C -0.0155(6) 0.2758(6) -0.3957(6) 0.0572(17) Uani 1 1 d . . .
C6 C -0.0800(10) 0.3453(13) -0.5780(12) 0.198(9) Uani 1 1 d . . .
H6A H -0.1136 0.2751 -0.6234 0.297 Uiso 1 1 calc R . .
H6B H -0.0445 0.3761 -0.6279 0.297 Uiso 1 1 calc R . .
H6C H -0.1398 0.3867 -0.5624 0.297 Uiso 1 1 calc R . .
C11 C 0.2156(6) 0.0362(5) -0.2936(6) 0.0518(15) Uani 1 1 d . . .
H11A H 0.1439 0.0663 -0.2984 0.078 Uiso 1 1 calc R . .
H11B H 0.2001 -0.0295 -0.3556 0.078 Uiso 1 1 calc R . .
H11C H 0.2670 0.0835 -0.3105 0.078 Uiso 1 1 calc R . .
C12 C 0.2713(5) 0.0179(5) -0.1631(5) 0.0423(12) Uani 1 1 d . . .
C13 C 0.3231(6) -0.0717(5) -0.1384(6) 0.0490(14) Uani 1 1 d . . .
H13 H 0.3295 -0.1292 -0.1988 0.059 Uiso 1 1 calc R . .
C14 C 0.3627(5) -0.0604(4) -0.0104(6) 0.0424(13) Uani 1 1 d . . .
C15 C 0.4236(7) -0.1337(5) 0.0670(8) 0.0654(19) Uani 1 1 d . . .
H15A H 0.4384 -0.1940 0.0119 0.098 Uiso 1 1 calc R . .
H15B H 0.3757 -0.1557 0.1111 0.098 Uiso 1 1 calc R . .
H15C H 0.4960 -0.0985 0.1278 0.098 Uiso 1 1 calc R . .
C21 C -0.0683(5) 0.1542(5) 0.0383(6) 0.0509(15) Uani 1 1 d . . .
H21A H -0.0583 0.2283 0.0441 0.076 Uiso 1 1 calc R . .
H21B H -0.1296 0.1390 0.0694 0.076 Uiso 1 1 calc R . .
H21C H -0.0878 0.1167 -0.0490 0.076 Uiso 1 1 calc R . .
C22 C 0.0420(5) 0.1207(4) 0.1164(6) 0.0426(13) Uani 1 1 d . . .
C23 C 0.0533(6) 0.0651(5) 0.2099(6) 0.0511(15) Uani 1 1 d . . .
H23 H -0.0053 0.0448 0.2383 0.061 Uiso 1 1 calc R . .
C24 C 0.1674(6) 0.0456(5) 0.2525(6) 0.0493(14) Uani 1 1 d . . .
C25 C 0.2264(7) -0.0125(7) 0.3515(7) 0.073(2) Uani 1 1 d . . .
H25A H 0.2686 -0.0648 0.3173 0.109 Uiso 1 1 calc R . .
H25B H 0.1692 -0.0459 0.3762 0.109 Uiso 1 1 calc R . .
H25C H 0.2794 0.0360 0.4246 0.109 Uiso 1 1 calc R . .
C31 C 0.4799(6) 0.4384(5) 0.1685(7) 0.0637(19) Uani 1 1 d . . .
H31A H 0.4526 0.4206 0.0770 0.096 Uiso 1 1 calc R . .
H31B H 0.5588 0.4701 0.1996 0.096 Uiso 1 1 calc R . .
H31C H 0.4319 0.4871 0.1982 0.096 Uiso 1 1 calc R . .
C32 C 0.4744(5) 0.3408(5) 0.2163(6) 0.0448(13) Uani 1 1 d . . .
C33 C 0.5558(6) 0.3176(6) 0.3210(6) 0.0588(17) Uani 1 1 d . . .
H33 H 0.6224 0.3603 0.3759 0.071 Uiso 1 1 calc R . .
C34 C 0.5196(5) 0.2185(5) 0.3289(6) 0.0505(15) Uani 1 1 d . . .
C35 C 0.5739(7) 0.1550(7) 0.4230(7) 0.071(2) Uani 1 1 d . . .
H35A H 0.5300 0.1552 0.4793 0.106 Uiso 1 1 calc R . .
H35B H 0.6523 0.1848 0.4716 0.106 Uiso 1 1 calc R . .
H35C H 0.5745 0.0840 0.3786 0.106 Uiso 1 1 calc R . .
C41 C 0.2060(5) 0.4058(4) 0.0527(5) 0.0411(12) Uani 1 1 d . . .
C42 C 0.1659(8) 0.5862(5) 0.1206(8) 0.078(2) Uani 1 1 d . . .
H42A H 0.1015 0.5553 0.1379 0.093 Uiso 1 1 calc R . .
H42B H 0.1373 0.6393 0.0737 0.093 Uiso 1 1 calc R . .
C43 C 0.2580(11) 0.6368(9) 0.2433(10) 0.137(5) Uani 1 1 d . . .
H43A H 0.2265 0.6897 0.2918 0.205 Uiso 1 1 calc R . .
H43B H 0.3213 0.6687 0.2266 0.205 Uiso 1 1 calc R . .
H43C H 0.2855 0.5848 0.2908 0.205 Uiso 1 1 calc R . .
C44 C 0.2683(7) 0.5406(6) -0.0393(8) 0.069(2) Uani 1 1 d . . .
H44A H 0.3294 0.5960 0.0133 0.083 Uiso 1 1 calc R . .
H44B H 0.3041 0.4829 -0.0764 0.083 Uiso 1 1 calc R . .
C45 C 0.1869(11) 0.5804(8) -0.1421(10) 0.114(4) Uani 1 1 d . . .
H45A H 0.2281 0.6031 -0.1924 0.171 Uiso 1 1 calc R . .
H45B H 0.1527 0.6385 -0.1058 0.171 Uiso 1 1 calc R . .
H45C H 0.1269 0.5254 -0.1951 0.171 Uiso 1 1 calc R . .
B1 B 0.3464(6) 0.0792(5) 0.1816(7) 0.0434(15) Uani 1 1 d . . .
H1 H 0.3844 0.0308 0.2332 0.052 Uiso 1 1 calc R . .

loop_
_atom_site_aniso_label
_atom_site_aniso_U_11
_atom_site_aniso_U_22
_atom_site_aniso_U_33
_atom_site_aniso_U_23
_atom_site_aniso_U_13
_atom_site_aniso_U_12
W 0.03332(11) 0.03299(11) 0.03277(11) 0.00865(8) 0.01087(8) 0.00417(7)
S1 0.0353(7) 0.0453(8) 0.0394(7) 0.0134(6) 0.0090(6) 0.0020(6)
S2 0.0370(7) 0.0481(8) 0.0370(7) 0.0123(6) 0.0127(6) 0.0039(6)
S3 0.0556(9) 0.0414(8) 0.0476(8) 0.0076(6) 0.0261(7) 0.0068(6)
O1 0.109(5) 0.066(3) 0.066(3) 0.015(3) 0.038(3) -0.019(3)
O2 0.245(10) 0.069(4) 0.081(4) 0.017(3) 0.099(6) 0.002(5)
O3 0.058(3) 0.127(5) 0.072(4) 0.053(4) -0.007(3) -0.022(3)
O4 0.085(5) 0.202(9) 0.144(7) 0.138(7) -0.048(4) -0.050(5)
N1 0.074(4) 0.034(3) 0.062(3) 0.010(2) 0.032(3) 0.009(2)
N11 0.039(2) 0.036(2) 0.037(2) 0.0085(19) 0.013(2) 0.0069(19)
N12 0.036(2) 0.036(2) 0.045(3) 0.012(2) 0.012(2) 0.0084(19)
N21 0.039(2) 0.037(2) 0.036(2) 0.0123(19) 0.0134(19) 0.0033(19)
N22 0.048(3) 0.041(3) 0.039(2) 0.016(2) 0.015(2) 0.006(2)
N31 0.039(3) 0.047(3) 0.037(2) 0.009(2) 0.008(2) -0.003(2)
N32 0.043(3) 0.046(3) 0.039(3) 0.012(2) 0.009(2) 0.007(2)
C1 0.046(3) 0.038(3) 0.046(3) 0.012(2) 0.011(3) 0.003(2)
C2 0.047(3) 0.043(3) 0.038(3) 0.009(2) 0.013(3) 0.002(3)
C3 0.056(4) 0.054(4) 0.036(3) 0.011(3) 0.014(3) 0.007(3)
C4 0.38(3) 0.134(11) 0.131(11) 0.036(9) 0.193(15) 0.033(13)
C5 0.046(4) 0.072(4) 0.050(4) 0.030(3) 0.003(3) -0.005(3)
C6 0.104(9) 0.30(2) 0.170(13) 0.191(14) -0.059(9) -0.062(11)
C11 0.065(4) 0.051(4) 0.038(3) 0.002(3) 0.021(3) 0.006(3)
C12 0.041(3) 0.046(3) 0.041(3) 0.006(2) 0.018(3) 0.005(2)
C13 0.055(4) 0.040(3) 0.057(4) 0.003(3) 0.030(3) 0.010(3)
C14 0.034(3) 0.036(3) 0.061(4) 0.014(3) 0.019(3) 0.009(2)
C15 0.067(5) 0.046(4) 0.084(5) 0.023(4) 0.020(4) 0.021(3)
C21 0.041(3) 0.055(4) 0.061(4) 0.014(3) 0.022(3) 0.006(3)
C22 0.042(3) 0.041(3) 0.049(3) 0.013(3) 0.018(3) 0.003(2)
C23 0.056(4) 0.050(3) 0.060(4) 0.016(3) 0.034(3) -0.002(3)
C24 0.058(4) 0.048(3) 0.046(3) 0.014(3) 0.021(3) 0.000(3)
C25 0.077(5) 0.084(5) 0.066(5) 0.043(4) 0.019(4) 0.002(4)
C31 0.053(4) 0.055(4) 0.071(5) 0.012(3) 0.008(3) -0.011(3)
C32 0.040(3) 0.041(3) 0.046(3) 0.004(2) 0.009(3) 0.003(2)
C33 0.038(3) 0.074(5) 0.048(4) 0.007(3) -0.001(3) -0.007(3)
C34 0.039(3) 0.064(4) 0.039(3) 0.006(3) 0.002(3) 0.006(3)
C35 0.061(5) 0.085(5) 0.052(4) 0.020(4) -0.003(3) 0.008(4)
C41 0.044(3) 0.037(3) 0.043(3) 0.008(2) 0.015(3) 0.002(2)
C42 0.122(7) 0.040(4) 0.086(6) 0.009(4) 0.057(5) 0.024(4)
C43 0.160(12) 0.105(8) 0.108(9) -0.056(7) 0.048(8) 0.000(8)
C44 0.094(6) 0.047(4) 0.081(5) 0.026(4) 0.042(5) 0.010(4)
C45 0.164(11) 0.106(8) 0.114(8) 0.062(7) 0.076(8) 0.078(8)
B1 0.046(4) 0.040(3) 0.047(4) 0.019(3) 0.013(3) 0.008(3)

loop_
_atom_type_symbol
_atom_type_description
_atom_type_scat_dispersion_real
_atom_type_scat_dispersion_imag
_atom_type_scat_source
C C 0.0033 0.0016 'International Tables Vol C Tables 4.2.6.8 and 6.1.1.4'
H H 0.0000 0.0000 'International Tables Vol C Tables 4.2.6.8 and 6.1.1.4'
B B 0.0013 0.0007 'International Tables Vol C Tables 4.2.6.8 and 6.1.1.4'
N N 0.0061 0.0033 'International Tables Vol C Tables 4.2.6.8 and 6.1.1.4'
O O 0.0106 0.0060 'International Tables Vol C Tables 4.2.6.8 and 6.1.1.4'
S S 0.1246 0.1234 'International Tables Vol C Tables 4.2.6.8 and 6.1.1.4'
Mo Mo -1.6832 0.6857 'International Tables Vol C Tables 4.2.6.8 and 6.1.1.4'

loop_
_geom_angle_atom_site_label_1
_geom_angle_atom_site_label_2
_geom_angle_atom_site_label_3
_geom_angle
_geom_angle_site_symmetry_1
_geom_angle_site_symmetry_3
_geom_angle_publ_flag
C41 W N31 91.3(2) . . ?
C41 W N21 121.78(19) . . ?
N31 W N21 89.73(17) . . ?
C41 W N11 161.5(2) . . ?
N31 W N11 79.59(17) . . ?
N21 W N11 74.65(16) . . ?
C41 W S1 94.51(16) . . ?
N31 W S1 170.72(13) . . ?
N21 W S1 93.29(12) . . ?
N11 W S1 92.74(12) . . ?
C41 W S3 44.28(16) . . ?
N31 W S3 90.31(13) . . ?
N21 W S3 77.51(12) . . ?
N11 W S3 150.34(12) . . ?
S1 W S3 98.91(6) . . ?
C41 W S2 84.59(16) . . ?
N31 W S2 90.36(13) . . ?
N21 W S2 153.62(12) . . ?
N11 W S2 79.43(12) . . ?
S1 W S2 83.04(5) . . ?
S3 W S2 128.86(5) . . ?
C1 S1 W 106.7(2) . . ?
C2 S2 W 103.3(2) . . ?
C41 S3 W 58.97(19) . . ?
C3 O2 C4 113.3(7) . . ?
C5 O4 C6 117.2(7) . . ?
C41 N1 C42 121.4(6) . . ?
C41 N1 C44 122.3(6) . . ?
C42 N1 C44 115.9(5) . . ?
C12 N11 N12 106.6(4) . . ?
C12 N11 W 135.4(4) . . ?
N12 N11 W 117.8(3) . . ?
C14 N12 N11 109.3(5) . . ?
C14 N12 B1 128.7(5) . . ?
N11 N12 B1 121.4(4) . . ?
C22 N21 N22 105.8(4) . . ?
C22 N21 W 133.2(4) . . ?
N22 N21 W 119.3(3) . . ?
C24 N22 N21 110.2(5) . . ?
C24 N22 B1 130.6(5) . . ?
N21 N22 B1 118.7(4) . . ?
C32 N31 N32 106.2(4) . . ?
C32 N31 W 133.0(4) . . ?
N32 N31 W 120.2(3) . . ?
C34 N32 N31 110.3(5) . . ?
C34 N32 B1 130.6(5) . . ?
N31 N32 B1 118.5(4) . . ?
C2 C1 C5 123.2(6) . . ?
C2 C1 S1 119.7(5) . . ?
C5 C1 S1 116.6(5) . . ?
C1 C2 C3 125.5(5) . . ?
C1 C2 S2 122.4(5) . . ?
C3 C2 S2 111.9(4) . . ?
O1 C3 O2 123.1(6) . . ?
O1 C3 C2 124.9(6) . . ?
O2 C3 C2 112.0(6) . . ?
O3 C5 O4 121.6(6) . . ?
O3 C5 C1 125.4(6) . . ?
O4 C5 C1 112.9(6) . . ?
N11 C12 C13 108.7(5) . . ?
N11 C12 C11 126.8(5) . . ?
C13 C12 C11 124.5(5) . . ?
C14 C13 C12 107.6(5) . . ?
C13 C14 N12 107.6(5) . . ?
C13 C14 C15 129.9(6) . . ?
N12 C14 C15 122.4(6) . . ?
N21 C22 C23 109.5(5) . . ?
N21 C22 C21 124.5(5) . . ?
C23 C22 C21 126.0(5) . . ?
C24 C23 C22 107.0(5) . . ?
N22 C24 C23 107.5(5) . . ?
N22 C24 C25 123.2(6) . . ?
C23 C24 C25 129.3(6) . . ?
N31 C32 C33 109.7(5) . . ?
N31 C32 C31 124.4(5) . . ?
C33 C32 C31 125.9(6) . . ?
C32 C33 C34 107.3(6) . . ?
N32 C34 C33 106.5(5) . . ?
N32 C34 C35 123.3(6) . . ?
C33 C34 C35 130.2(6) . . ?
N1 C41 S3 124.0(5) . . ?
N1 C41 W 158.6(5) . . ?
S3 C41 W 76.8(2) . . ?
N1 C42 C43 112.0(8) . . ?
C45 C44 N1 111.9(8) . . ?
N12 B1 N32 110.1(5) . . ?
N12 B1 N22 107.7(5) . . ?
N32 B1 N22 111.2(5) . . ?

loop_
_geom_bond_atom_site_label_1
_geom_bond_atom_site_label_2
_geom_bond_distance
_geom_bond_site_symmetry_2
_geom_bond_publ_flag
W C41 2.088(5) . ?
W N31 2.225(5) . ?
W N21 2.237(4) . ?
W N11 2.294(4) . ?
W S1 2.3165(15) . ?
W S3 2.3723(15) . ?
W S2 2.4425(14) . ?
S1 C1 1.762(6) . ?
S2 C2 1.736(6) . ?
S3 C41 1.701(6) . ?
O1 C3 1.198(8) . ?
O2 C3 1.292(8) . ?
O2 C4 1.478(11) . ?
O3 C5 1.188(8) . ?
O4 C5 1.306(8) . ?
O4 C6 1.453(10) . ?
N1 C41 1.317(7) . ?
N1 C42 1.479(8) . ?
N1 C44 1.483(9) . ?
N11 C12 1.358(7) . ?
N11 N12 1.371(6) . ?
N12 C14 1.366(7) . ?
N12 B1 1.521(8) . ?
N21 C22 1.355(7) . ?
N21 N22 1.379(6) . ?
N22 C24 1.349(7) . ?
N22 B1 1.535(8) . ?
N31 C32 1.342(7) . ?
N31 N32 1.387(6) . ?
N32 C34 1.352(7) . ?
N32 B1 1.523(8) . ?
C1 C2 1.350(8) . ?
C1 C5 1.472(8) . ?
C2 C3 1.504(8) . ?
C11 C12 1.497(8) . ?
C12 C13 1.387(8) . ?
C13 C14 1.355(9) . ?
C14 C15 1.492(8) . ?
C21 C22 1.492(8) . ?
C22 C23 1.387(8) . ?
C23 C24 1.370(9) . ?
C24 C25 1.497(9) . ?
C31 C32 1.500(9) . ?
C32 C33 1.382(8) . ?
C33 C34 1.389(10) . ?
C34 C35 1.493(9) . ?
C42 C43 1.488(13) . ?
C44 C45 1.472(11) . ?
